data_4102470
loop_
_publ_author_name
'Taro Koide'
'Ko Furukawa'
'Hiroshi Shinokubo'
'Jae-Yoon Shin'
'Kil Suk Kim'
'Dongho Kim'
'Atsuhiro Osuka'

_publ_section_title
;
 A Stable Non-Kekul\'e Singlet Biradicaloid from meso-Free
 5,10,20,25-Tetrakis(Pentafluorophenyl)-Substituted
 [26]Hexaphyrin(1.1.1.1.1.1)
;
_journal_name_full 'Journal of the American Chemical Society'
_journal_page_first 7246
_journal_page_last 7247
_journal_paper_doi 10.1021/ja101040s
_journal_volume 132
_journal_year 2010
_chemical_formula_moiety 'C54 H12 F20 N6 Ni2 O2, 2(C2 H4 Cl2)'
_chemical_formula_sum 'C58 H20 Cl4 F20 N6 Ni2 O2'
_chemical_formula_weight 1472.02
_chemical_name_systematic
; 
 ? 
;
_space_group_IT_number 2
_symmetry_cell_setting triclinic
_symmetry_Int_Tables_number 2
_symmetry_space_group_name_Hall '-P 1'
_symmetry_space_group_name_H-M 'P -1'
_atom_sites_solution_hydrogens geom
_atom_sites_solution_primary direct
_atom_sites_solution_secondary difmap
_audit_creation_method SHELXL-97
_cell_angle_alpha 102.521(5)
_cell_angle_beta 103.388(5)
_cell_angle_gamma 103.748(5)
_cell_formula_units_Z 2
_cell_length_a 12.107(5)
_cell_length_b 12.881(5)
_cell_length_c 18.510(5)
_cell_measurement_reflns_used 10321
_cell_measurement_temperature 90(2)
_cell_measurement_theta_max 26.5
_cell_volume 2612.4(16)
_computing_cell_refinement 'Bruker SMART'
_computing_data_collection 'Bruker SMART'
_computing_data_reduction 'Bruker SMART'
_computing_molecular_graphics 'Bruker SHELXTL'
_computing_publication_material 'Bruker SHELXTL'
_computing_structure_refinement 'SHELXL-97 (Sheldrick, 1997)'
_computing_structure_solution 'SHELXS-97 (Sheldrick, 1990)'
_diffrn_ambient_temperature 90(2)
_diffrn_detector_area_resol_mean 8.366
_diffrn_measured_fraction_theta_full 0.952
_diffrn_measured_fraction_theta_max 0.952
_diffrn_measurement_device_type 'CCD area detector'
_diffrn_measurement_method 'phi and omega scans'
_diffrn_radiation_monochromator graphite
_diffrn_radiation_source 'fine-focus sealed tube'
_diffrn_radiation_type MoK\a
_diffrn_radiation_wavelength 0.71069
_diffrn_reflns_av_R_equivalents 0.0458
_diffrn_reflns_av_sigmaI/netI 0.1019
_diffrn_reflns_limit_h_max 15
_diffrn_reflns_limit_h_min -15
_diffrn_reflns_limit_k_max 9
_diffrn_reflns_limit_k_min -16
_diffrn_reflns_limit_l_max 22
_diffrn_reflns_limit_l_min -23
_diffrn_reflns_number 13634
_diffrn_reflns_theta_full 26.50
_diffrn_reflns_theta_max 26.50
_diffrn_reflns_theta_min 1.18
_exptl_absorpt_coefficient_mu 1.052
_exptl_absorpt_correction_T_max 0.9691
_exptl_absorpt_correction_T_min 0.7431
_exptl_absorpt_correction_type empirical
_exptl_crystal_colour violet
_exptl_crystal_density_diffrn 1.871
_exptl_crystal_density_method 'not measured'
_exptl_crystal_description prism
_exptl_crystal_F_000 1460
_exptl_crystal_size_max 0.30
_exptl_crystal_size_mid 0.05
_exptl_crystal_size_min 0.03
_refine_diff_density_max 2.757
_refine_diff_density_min -0.966
_refine_diff_density_rms 0.144
_refine_ls_extinction_method none
_refine_ls_goodness_of_fit_ref 1.029
_refine_ls_hydrogen_treatment constr
_refine_ls_matrix_type full
_refine_ls_number_parameters 885
_refine_ls_number_reflns 10312
_refine_ls_number_restraints 8
_refine_ls_restrained_S_all 1.029
_refine_ls_R_factor_all 0.1102
_refine_ls_R_factor_gt 0.0695
_refine_ls_shift/su_max 0.001
_refine_ls_shift/su_mean 0.000
_refine_ls_structure_factor_coef Fsqd
_refine_ls_weighting_details 'calc w=1/[\s^2^(Fo^2^)+(0.1157P)^2^+0.0000P] where P=(Fo^2^+2Fc^2^)/3'
_refine_ls_weighting_scheme calc
_refine_ls_wR_factor_gt 0.1763
_refine_ls_wR_factor_ref 0.2034
_reflns_number_gt 6782
_reflns_number_total 10312
_reflns_threshold_expression >2sigma(I)
_cod_data_source_file ja101040s_si_002.cif
_cod_data_source_block 90129ko
_cod_database_code 4102470

loop_
_symmetry_equiv_pos_as_xyz
'x, y, z'
'-x, -y, -z'

loop_
_atom_site_label
_atom_site_type_symbol
_atom_site_fract_x
_atom_site_fract_y
_atom_site_fract_z
_atom_site_U_iso_or_equiv
_atom_site_adp_type
_atom_site_occupancy
_atom_site_symmetry_multiplicity
_atom_site_calc_flag
_atom_site_refinement_flags
_atom_site_disorder_assembly
_atom_site_disorder_group
Ni1 Ni 0.83024(6) 0.08057(6) 0.97074(4) 0.01857(19) Uani 1 1 d . . .
Ni2 Ni 0.92664(6) 0.45965(5) 0.85647(4) 0.01417(18) Uani 1 1 d . . .
F7 F 0.8097(3) 0.0546(3) 0.63299(19) 0.0271(8) Uani 1 1 d . . .
F8 F 0.7219(3) 0.4784(3) 0.98898(19) 0.0288(8) Uani 1 1 d . . .
F9 F 0.4956(3) 0.3243(3) 0.6702(2) 0.0306(8) Uani 1 1 d . . .
F10 F 0.6551(3) 0.1782(3) 0.70191(19) 0.0275(8) Uani 1 1 d . . .
F11 F 0.3002(3) 0.5091(3) 0.5165(2) 0.0392(9) Uani 1 1 d . . .
N35 N 1.1590(4) 0.4420(4) 1.1498(2) 0.0159(9) Uani 1 1 d . . .
O25 O 0.9981(3) 0.4423(3) 1.0428(2) 0.0161(8) Uani 1 1 d . . .
F14 F 1.1087(4) -0.0679(3) 0.5540(2) 0.0407(10) Uani 1 1 d . . .
F15 F 0.7076(3) 0.6657(3) 0.6461(2) 0.0311(8) Uani 1 1 d . . .
F16 F 0.5056(3) 0.6761(3) 0.5534(2) 0.0357(9) Uani 1 1 d . . .
F17 F 0.4942(3) 0.1300(3) 0.5623(2) 0.0386(9) Uani 1 1 d . . .
F18 F 1.2726(3) 0.1257(3) 0.6446(2) 0.0392(9) Uani 1 1 d . . .
F19 F 0.8752(3) -0.1025(3) 0.5470(2) 0.0395(9) Uani 1 1 d . . .
F20 F 0.6344(3) 0.6373(3) 1.0510(2) 0.0370(9) Uani 1 1 d . . .
F21 F 1.2074(3) 0.2833(3) 0.7299(2) 0.0349(9) Uani 1 1 d . . .
F22 F 0.4800(3) -0.1787(3) 0.7211(2) 0.0390(9) Uani 1 1 d . . .
F23 F 0.6431(3) 0.2936(3) 1.1738(2) 0.0317(8) Uani 1 1 d . . .
F24 F 0.3175(3) -0.2245(3) 0.5822(2) 0.0476(11) Uani 1 1 d . . .
F25 F 0.2967(3) 0.3294(3) 0.5723(2) 0.0377(9) Uani 1 1 d . . .
F26 F 0.5687(3) 0.4579(4) 1.2395(2) 0.0446(10) Uani 1 1 d . . .
O26 O 1.0748(3) -0.0143(3) 0.9702(2) 0.0198(8) Uani 1 1 d . . .
N28 N 1.1421(4) -0.1765(4) 0.9330(3) 0.0189(10) Uani 1 1 d . . .
F27 F 0.5574(4) 0.6291(3) 1.1766(2) 0.0472(11) Uani 1 1 d . . .
F28 F 0.3259(3) -0.0684(4) 0.5041(2) 0.0446(10) Uani 1 1 d . . .
C31 C 0.9724(5) 0.2586(4) 0.7370(3) 0.0185(11) Uani 1 1 d . . .
C32 C 1.0058(5) 0.1742(5) 0.6848(3) 0.0189(12) Uani 1 1 d . . .
C33 C 0.7746(5) 0.4154(4) 0.6986(3) 0.0173(11) Uani 1 1 d . . .
N32 N 0.7200(4) 0.1481(4) 0.9274(3) 0.0180(10) Uani 1 1 d . . .
C35 C 0.7147(5) 0.4929(5) 0.7190(3) 0.0186(12) Uani 1 1 d . . .
N33 N 0.9957(4) 0.3457(4) 0.8752(2) 0.0154(9) Uani 1 1 d . . .
C37 C 0.5728(5) 0.0023(5) 0.7164(3) 0.0216(12) Uani 1 1 d . . .
C38 C 0.9239(5) 0.0738(5) 0.6365(3) 0.0202(12) Uani 1 1 d . . .
N31 N 0.8325(4) -0.0056(4) 0.8733(3) 0.0214(10) Uani 1 1 d . . .
C40 C 1.0541(4) 0.3745(4) 1.0204(3) 0.0132(10) Uani 1 1 d . . .
C41 C 0.7333(5) 0.2906(5) 1.0454(3) 0.0194(12) Uani 1 1 d . . .
C42 C 1.0401(5) 0.3188(4) 0.9422(3) 0.0149(11) Uani 1 1 d . . .
C43 C 0.6484(5) 0.1134(4) 0.8536(3) 0.0186(12) Uani 1 1 d . . .
C44 C 0.6876(5) 0.3805(5) 1.0795(3) 0.0200(12) Uani 1 1 d . . .
C45 C 1.1440(5) 0.3652(4) 1.0821(3) 0.0163(11) Uani 1 1 d . . .
C46 C 0.6079(5) 0.4942(5) 0.6613(3) 0.0189(12) Uani 1 1 d . . .
C47 C 0.6061(5) 0.5836(5) 0.6306(3) 0.0225(12) Uani 1 1 d . . .
C48 C 0.3990(6) 0.5035(5) 0.5637(3) 0.0272(14) Uani 1 1 d . . .
C49 C 1.0110(5) -0.0778(4) 0.9015(3) 0.0177(11) Uani 1 1 d . . .
C50 C 0.6584(5) 0.0310(5) 0.7945(3) 0.0226(12) Uani 1 1 d . . .
C51 C 0.5012(5) 0.4098(5) 0.6400(3) 0.0218(12) Uani 1 1 d . . .
C52 C 0.7612(5) 0.3541(5) 0.6203(3) 0.0205(12) Uani 1 1 d . . .
H1 H 0.7073 0.3552 0.5743 0.025 Uiso 1 1 calc R . .
C53 C 0.4853(5) -0.1012(5) 0.6829(4) 0.0280(14) Uani 1 1 d . . .
N34 N 0.8606(4) 0.3917(4) 0.7493(2) 0.0167(10) Uani 1 1 d . . .
C55 C 0.8705(5) -0.1128(5) 0.7709(3) 0.0231(13) Uani 1 1 d . . .
H2 H 0.9088 -0.1559 0.7428 0.028 Uiso 1 1 calc R . .
C56 C 0.5732(5) 0.0778(5) 0.6735(3) 0.0225(12) Uani 1 1 d . . .
C57 C 1.1056(5) -0.3204(5) 0.8290(3) 0.0219(12) Uani 1 1 d . . .
H3 H 1.1112 -0.3856 0.7963 0.026 Uiso 1 1 calc R . .
C58 C 0.6825(5) 0.4701(5) 1.0500(3) 0.0231(12) Uani 1 1 d . . .
C59 C 1.0098(5) 0.2679(4) 0.8161(3) 0.0163(11) Uani 1 1 d . . .
C60 C 0.4915(6) 0.0553(5) 0.6023(3) 0.0268(13) Uani 1 1 d . . .
C61 C 1.0785(5) 0.2216(4) 0.9240(3) 0.0187(11) Uani 1 1 d . . .
H4 H 1.1108 0.1857 0.9598 0.022 Uiso 1 1 calc R . .
C62 C 0.6396(5) 0.5543(5) 1.0820(4) 0.0281(14) Uani 1 1 d . . .
C63 C 0.6041(6) 0.4632(6) 1.1764(4) 0.0322(15) Uani 1 1 d . . .
C64 C 1.2516(5) 0.4367(4) 1.2063(3) 0.0171(11) Uani 1 1 d . . .
C65 C 1.0516(5) -0.1714(5) 0.8748(3) 0.0202(12) Uani 1 1 d . . .
C66 C 1.1239(5) 0.1890(5) 0.6853(3) 0.0221(12) Uani 1 1 d . . .
C67 C 0.6458(5) 0.3795(5) 1.1434(3) 0.0250(13) Uani 1 1 d . . .
C68 C 1.0269(5) -0.2642(5) 0.8090(3) 0.0219(12) Uani 1 1 d . . .
H5 H 0.9672 -0.2831 0.7607 0.026 Uiso 1 1 calc R . .
C69 C 0.9578(6) -0.0068(5) 0.5930(3) 0.0277(14) Uani 1 1 d . . .
C70 C 0.4054(5) -0.0471(6) 0.5721(3) 0.0312(15) Uani 1 1 d . . .
C71 C 0.9086(5) -0.0641(4) 0.8531(3) 0.0200(12) Uani 1 1 d . . .
C72 C 1.1767(5) -0.2668(4) 0.9053(3) 0.0192(12) Uani 1 1 d . . .
C73 C 0.8391(5) 0.2956(5) 0.6247(3) 0.0211(12) Uani 1 1 d . . .
H6 H 0.8528 0.2497 0.5822 0.025 Uiso 1 1 calc R . .
C74 C 0.6833(5) 0.2304(4) 0.9668(3) 0.0188(12) Uani 1 1 d . . .
C75 C 0.6000(6) 0.5502(6) 1.1463(4) 0.0328(15) Uani 1 1 d . . .
C76 C 0.5031(6) 0.5887(5) 0.5824(3) 0.0261(14) Uani 1 1 d . . .
C77 C 1.0600(5) 0.1906(4) 0.8464(3) 0.0188(12) Uani 1 1 d . . .
H7 H 1.0771 0.1291 0.8175 0.023 Uiso 1 1 calc R . .
C78 C 1.2303(5) 0.3068(5) 1.0957(3) 0.0208(12) Uani 1 1 d . . .
H8 H 1.2398 0.2486 1.0585 0.025 Uiso 1 1 calc R . .
C79 C 0.5849(5) 0.2461(5) 0.9137(3) 0.0201(12) Uani 1 1 d . . .
H9 H 0.5433 0.2982 0.9258 0.024 Uiso 1 1 calc R . .
C80 C 1.1590(6) 0.1091(5) 0.6418(3) 0.0272(14) Uani 1 1 d . . .
C81 C 0.5629(5) 0.1736(4) 0.8441(3) 0.0204(12) Uani 1 1 d . . .
H10 H 0.5027 0.1640 0.7978 0.025 Uiso 1 1 calc R . .
C82 C 0.8977(5) 0.3147(5) 0.7050(3) 0.0183(11) Uani 1 1 d . . .
C83 C 0.7500(5) -0.0195(5) 0.8044(3) 0.0227(13) Uani 1 1 d . . .
C84 C 1.0750(6) 0.0106(5) 0.5961(3) 0.0287(14) Uani 1 1 d . . .
C85 C 0.7723(6) -0.0880(5) 0.7401(3) 0.0252(13) Uani 1 1 d . . .
H11 H 0.7269 -0.1106 0.6870 0.030 Uiso 1 1 calc R . .
C87 C 0.4026(6) -0.1246(5) 0.6127(4) 0.0334(15) Uani 1 1 d . . .
C88 C 0.3974(6) 0.4128(5) 0.5913(3) 0.0267(13) Uani 1 1 d . . .
C89 C 1.2963(5) 0.3502(5) 1.1716(3) 0.0208(12) Uani 1 1 d . . .
H12 H 1.3601 0.3276 1.1971 0.025 Uiso 1 1 calc R . .
C90 C 0.6604(9) 0.0218(8) 1.1379(6) 0.029(3) Uani 0.603(15) 1 d PD A 3
H15 H 0.5744 0.0049 1.1331 0.034 Uiso 0.603(15) 1 calc PR A 3
H16 H 0.6850 0.0886 1.1202 0.034 Uiso 0.603(15) 1 calc PR A 3
C86 C 0.6845(19) -0.078(2) 1.0889(10) 0.027(5) Uani 0.603(15) 1 d PD A 3
H13 H 0.6634 -0.1432 1.1085 0.033 Uiso 0.603(15) 1 calc PR A 3
H14 H 0.7703 -0.0594 1.0927 0.033 Uiso 0.603(15) 1 calc PR A 3
Cl2 Cl 0.5990(9) -0.1103(9) 0.9912(5) 0.0349(15) Uani 0.603(15) 1 d PD A 3
Cl1 Cl 0.7450(10) 0.0462(9) 1.2360(5) 0.0408(17) Uani 0.603(15) 1 d PD A 3
C96 C 0.6117(14) -0.0244(13) 1.0632(10) 0.032(5) Uani 0.397(15) 1 d PD A 4
H25 H 0.6421 0.0548 1.0649 0.038 Uiso 0.397(15) 1 calc PR A 4
H26 H 0.5381 -0.0348 1.0792 0.038 Uiso 0.397(15) 1 calc PR A 4
Cl7 Cl 0.7406(18) 0.0364(17) 1.2123(8) 0.060(4) Uani 0.397(15) 1 d PD A 4
C97 C 0.702(4) -0.055(3) 1.1153(15) 0.034(9) Uani 0.397(15) 1 d PD A 4
H27 H 0.7735 -0.0484 1.0975 0.040 Uiso 0.397(15) 1 calc PR A 4
H28 H 0.6697 -0.1336 1.1150 0.040 Uiso 0.397(15) 1 calc PR A 4
Cl8 Cl 0.5807(15) -0.1143(14) 0.9661(7) 0.033(2) Uani 0.397(15) 1 d PD A 4
Cl9 Cl 0.8498(2) 0.52343(19) 0.33946(14) 0.0620(6) Uani 1 1 d D . .
Cl10 Cl 1.0288(3) 0.2984(2) 0.41484(18) 0.0941(10) Uani 1 1 d D . .
C98 C 1.0069(17) 0.4207(13) 0.3934(10) 0.047(6) Uani 0.51(3) 1 d PD B 1
H29 H 1.0467 0.4861 0.4398 0.056 Uiso 0.51(3) 1 calc PR B 1
H30 H 1.0405 0.4342 0.3512 0.056 Uiso 0.51(3) 1 calc PR B 1
C99 C 0.8743(18) 0.4026(16) 0.3687(11) 0.053(6) Uani 0.51(3) 1 d PD B 1
H31 H 0.8418 0.3945 0.4123 0.064 Uiso 0.51(3) 1 calc PR B 1
H32 H 0.8339 0.3339 0.3249 0.064 Uiso 0.51(3) 1 calc PR B 1
C102 C 0.9633(18) 0.4692(19) 0.3778(12) 0.066(7) Uani 0.49(3) 1 d PD B 2
H33 H 1.0204 0.4726 0.3471 0.079 Uiso 0.49(3) 1 calc PR B 2
H34 H 1.0071 0.5141 0.4320 0.079 Uiso 0.49(3) 1 calc PR B 2
C103 C 0.9076(17) 0.349(2) 0.3749(13) 0.069(7) Uani 0.49(3) 1 d PD B 2
H35 H 0.8641 0.3032 0.3207 0.083 Uiso 0.49(3) 1 calc PR B 2
H36 H 0.8509 0.3448 0.4059 0.083 Uiso 0.49(3) 1 calc PR B 2

loop_
_atom_site_aniso_label
_atom_site_aniso_U_11
_atom_site_aniso_U_22
_atom_site_aniso_U_33
_atom_site_aniso_U_23
_atom_site_aniso_U_13
_atom_site_aniso_U_12
Ni1 0.0188(4) 0.0174(4) 0.0252(4) 0.0098(3) 0.0084(3) 0.0108(3)
Ni2 0.0168(4) 0.0153(3) 0.0126(3) 0.0045(3) 0.0041(3) 0.0086(3)
F7 0.0245(19) 0.0263(18) 0.0270(19) 0.0031(15) 0.0038(15) 0.0092(15)
F8 0.0298(19) 0.0240(18) 0.037(2) 0.0146(16) 0.0130(16) 0.0073(15)
F9 0.028(2) 0.0300(19) 0.035(2) 0.0145(16) 0.0030(16) 0.0115(16)
F10 0.0299(19) 0.0236(18) 0.0286(19) 0.0057(15) 0.0090(15) 0.0085(16)
F11 0.033(2) 0.060(3) 0.030(2) 0.0154(19) 0.0013(17) 0.030(2)
N35 0.019(2) 0.017(2) 0.014(2) 0.0065(19) 0.0040(19) 0.009(2)
O25 0.0163(19) 0.0177(19) 0.0152(19) 0.0062(15) 0.0035(15) 0.0067(16)
F14 0.050(3) 0.041(2) 0.040(2) 0.0027(18) 0.0204(19) 0.031(2)
F15 0.034(2) 0.0265(19) 0.030(2) 0.0112(16) 0.0034(16) 0.0081(16)
F16 0.051(2) 0.039(2) 0.033(2) 0.0213(17) 0.0117(18) 0.0318(19)
F17 0.047(2) 0.051(2) 0.026(2) 0.0121(18) 0.0116(18) 0.026(2)
F18 0.033(2) 0.047(2) 0.052(2) 0.0143(19) 0.0249(19) 0.0264(19)
F19 0.044(2) 0.0237(19) 0.038(2) -0.0068(16) 0.0031(18) 0.0102(18)
F20 0.037(2) 0.0230(19) 0.050(2) 0.0075(17) 0.0072(18) 0.0156(17)
F21 0.0225(19) 0.034(2) 0.042(2) -0.0004(17) 0.0058(17) 0.0095(16)
F22 0.040(2) 0.0258(19) 0.049(2) 0.0073(18) 0.0157(19) 0.0063(17)
F23 0.032(2) 0.040(2) 0.032(2) 0.0159(17) 0.0154(16) 0.0167(17)
F24 0.030(2) 0.039(2) 0.051(3) -0.0133(19) 0.0040(19) 0.0005(19)
F25 0.024(2) 0.041(2) 0.043(2) 0.0107(18) -0.0002(17) 0.0114(18)
F26 0.037(2) 0.075(3) 0.026(2) 0.0062(19) 0.0117(18) 0.030(2)
O26 0.024(2) 0.020(2) 0.019(2) 0.0055(17) 0.0101(17) 0.0113(17)
N28 0.019(2) 0.022(2) 0.018(2) 0.008(2) 0.006(2) 0.008(2)
F27 0.043(2) 0.053(3) 0.038(2) -0.0091(19) -0.0004(19) 0.034(2)
F28 0.033(2) 0.059(3) 0.029(2) -0.0060(19) -0.0006(17) 0.019(2)
C31 0.019(3) 0.019(3) 0.019(3) 0.001(2) 0.007(2) 0.010(2)
C32 0.025(3) 0.023(3) 0.010(3) 0.004(2) 0.003(2) 0.014(3)
C33 0.018(3) 0.019(3) 0.015(3) 0.007(2) 0.002(2) 0.007(2)
N32 0.017(2) 0.016(2) 0.022(2) 0.008(2) 0.004(2) 0.005(2)
C35 0.022(3) 0.023(3) 0.015(3) 0.009(2) 0.006(2) 0.012(2)
N33 0.011(2) 0.018(2) 0.017(2) 0.0055(19) 0.0028(18) 0.0046(19)
C37 0.018(3) 0.023(3) 0.027(3) 0.003(2) 0.009(2) 0.013(3)
C38 0.020(3) 0.025(3) 0.019(3) 0.007(2) 0.005(2) 0.012(2)
N31 0.020(3) 0.019(2) 0.033(3) 0.010(2) 0.012(2) 0.015(2)
C40 0.013(3) 0.013(3) 0.013(3) 0.002(2) 0.005(2) 0.004(2)
C41 0.016(3) 0.020(3) 0.024(3) 0.012(2) 0.009(2) 0.002(2)
C42 0.014(3) 0.013(3) 0.017(3) 0.005(2) 0.002(2) 0.004(2)
C43 0.020(3) 0.011(3) 0.025(3) 0.004(2) 0.009(2) 0.004(2)
C44 0.015(3) 0.023(3) 0.021(3) 0.003(2) 0.005(2) 0.006(2)
C45 0.023(3) 0.012(2) 0.013(3) 0.004(2) 0.005(2) 0.005(2)
C46 0.024(3) 0.024(3) 0.015(3) 0.005(2) 0.007(2) 0.017(3)
C47 0.032(3) 0.023(3) 0.015(3) 0.004(2) 0.007(2) 0.015(3)
C48 0.030(4) 0.041(4) 0.016(3) 0.006(3) 0.003(3) 0.025(3)
C49 0.021(3) 0.021(3) 0.016(3) 0.007(2) 0.009(2) 0.008(2)
C50 0.022(3) 0.020(3) 0.028(3) 0.007(2) 0.010(3) 0.008(2)
C51 0.030(3) 0.022(3) 0.020(3) 0.005(2) 0.011(3) 0.015(3)
C52 0.021(3) 0.024(3) 0.016(3) 0.007(2) 0.003(2) 0.009(3)
C53 0.025(3) 0.031(3) 0.030(3) 0.000(3) 0.014(3) 0.013(3)
N34 0.017(2) 0.024(2) 0.011(2) 0.0052(19) 0.0027(18) 0.010(2)
C55 0.029(3) 0.019(3) 0.027(3) 0.007(2) 0.013(3) 0.012(3)
C56 0.021(3) 0.026(3) 0.023(3) 0.001(3) 0.009(2) 0.013(3)
C57 0.021(3) 0.021(3) 0.023(3) 0.006(2) 0.007(2) 0.004(2)
C58 0.022(3) 0.022(3) 0.022(3) 0.006(2) 0.004(2) 0.004(2)
C59 0.013(3) 0.014(3) 0.018(3) 0.002(2) 0.003(2) 0.002(2)
C60 0.027(3) 0.034(3) 0.025(3) 0.005(3) 0.012(3) 0.018(3)
C61 0.020(3) 0.017(3) 0.017(3) 0.004(2) 0.001(2) 0.008(2)
C62 0.016(3) 0.022(3) 0.032(4) -0.006(3) -0.004(3) 0.003(3)
C63 0.023(3) 0.045(4) 0.026(3) -0.001(3) 0.009(3) 0.014(3)
C64 0.016(3) 0.019(3) 0.022(3) 0.011(2) 0.006(2) 0.011(2)
C65 0.018(3) 0.024(3) 0.020(3) 0.009(2) 0.003(2) 0.009(2)
C66 0.019(3) 0.028(3) 0.021(3) 0.005(2) 0.006(2) 0.013(3)
C67 0.020(3) 0.028(3) 0.025(3) 0.007(3) 0.003(3) 0.007(3)
C68 0.023(3) 0.020(3) 0.024(3) 0.009(2) 0.005(2) 0.009(3)
C69 0.035(4) 0.019(3) 0.023(3) 0.001(3) 0.002(3) 0.009(3)
C70 0.018(3) 0.049(4) 0.019(3) -0.006(3) 0.000(3) 0.016(3)
C71 0.026(3) 0.015(3) 0.025(3) 0.009(2) 0.012(3) 0.009(2)
C72 0.021(3) 0.017(3) 0.026(3) 0.009(2) 0.011(2) 0.011(2)
C73 0.022(3) 0.026(3) 0.018(3) 0.005(2) 0.007(2) 0.012(3)
C74 0.017(3) 0.019(3) 0.028(3) 0.010(2) 0.012(2) 0.010(2)
C75 0.023(3) 0.038(4) 0.026(3) -0.008(3) -0.005(3) 0.016(3)
C76 0.041(4) 0.032(3) 0.018(3) 0.012(3) 0.011(3) 0.027(3)
C77 0.020(3) 0.015(3) 0.019(3) 0.002(2) 0.003(2) 0.008(2)
C78 0.025(3) 0.020(3) 0.018(3) 0.002(2) 0.003(2) 0.013(3)
C79 0.022(3) 0.021(3) 0.022(3) 0.008(2) 0.008(2) 0.012(2)
C80 0.026(3) 0.037(4) 0.028(3) 0.011(3) 0.011(3) 0.021(3)
C81 0.020(3) 0.020(3) 0.026(3) 0.010(2) 0.008(2) 0.011(2)
C82 0.018(3) 0.023(3) 0.014(3) 0.004(2) 0.004(2) 0.008(2)
C83 0.027(3) 0.018(3) 0.030(3) 0.009(3) 0.015(3) 0.009(3)
C84 0.039(4) 0.034(3) 0.023(3) 0.005(3) 0.016(3) 0.025(3)
C85 0.031(3) 0.022(3) 0.025(3) 0.007(3) 0.009(3) 0.011(3)
C87 0.022(3) 0.029(3) 0.036(4) -0.010(3) 0.007(3) 0.003(3)
C88 0.027(3) 0.032(3) 0.019(3) 0.000(3) 0.005(3) 0.015(3)
C89 0.024(3) 0.025(3) 0.018(3) 0.006(2) 0.006(2) 0.016(3)
C90 0.026(6) 0.018(5) 0.046(8) 0.007(5) 0.017(5) 0.009(5)
C86 0.022(10) 0.014(9) 0.056(14) 0.010(10) 0.024(10) 0.012(8)
Cl2 0.032(3) 0.034(2) 0.043(4) 0.016(4) 0.015(3) 0.011(2)
Cl1 0.043(3) 0.046(3) 0.048(5) 0.024(3) 0.025(4) 0.017(2)
C96 0.026(9) 0.030(9) 0.054(13) 0.023(9) 0.023(9) 0.015(7)
Cl7 0.064(5) 0.063(6) 0.044(7) 0.031(6) 0.007(5) -0.002(4)
C97 0.044(14) 0.018(19) 0.031(16) 0.013(14) -0.002(13) 0.005(12)
Cl8 0.032(5) 0.034(3) 0.033(6) 0.012(5) 0.009(5) 0.012(3)
Cl9 0.0600(14) 0.0576(13) 0.0720(15) 0.0168(11) 0.0193(11) 0.0263(11)
Cl10 0.093(2) 0.0801(18) 0.111(2) 0.0594(18) 0.0051(17) 0.0270(16)
C98 0.055(12) 0.035(9) 0.055(10) 0.018(8) 0.018(9) 0.018(8)
C99 0.045(12) 0.063(13) 0.057(11) 0.028(10) 0.019(9) 0.014(10)
C102 0.065(15) 0.069(15) 0.070(13) 0.038(11) 0.018(10) 0.019(12)
C103 0.048(13) 0.071(16) 0.097(16) 0.046(13) 0.014(11) 0.024(12)

loop_
_atom_type_symbol
_atom_type_description
_atom_type_scat_dispersion_real
_atom_type_scat_dispersion_imag
_atom_type_scat_source
C C 0.0033 0.0016 'International Tables Vol C Tables 4.2.6.8 and 6.1.1.4'
H H 0.0000 0.0000 'International Tables Vol C Tables 4.2.6.8 and 6.1.1.4'
N N 0.0061 0.0033 'International Tables Vol C Tables 4.2.6.8 and 6.1.1.4'
O O 0.0106 0.0060 'International Tables Vol C Tables 4.2.6.8 and 6.1.1.4'
F F 0.0171 0.0103 'International Tables Vol C Tables 4.2.6.8 and 6.1.1.4'
Ni Ni 0.3393 1.1124 'International Tables Vol C Tables 4.2.6.8 and 6.1.1.4'
Cl Cl 0.1484 0.1585 'International Tables Vol C Tables 4.2.6.8 and 6.1.1.4'

loop_
_geom_angle_atom_site_label_1
_geom_angle_atom_site_label_2
_geom_angle_atom_site_label_3
_geom_angle
_geom_angle_site_symmetry_1
_geom_angle_site_symmetry_3
N28 Ni1 O26 81.93(18) 2_757 2_757
N28 Ni1 N32 89.8(2) 2_757 .
O26 Ni1 N32 168.44(18) 2_757 .
N28 Ni1 N31 169.2(2) 2_757 .
O26 Ni1 N31 94.49(18) 2_757 .
N32 Ni1 N31 95.1(2) . .
N35 Ni2 N34 90.01(19) 2_767 .
N35 Ni2 O25 82.15(18) 2_767 2_767
N34 Ni2 O25 166.91(17) . 2_767
N35 Ni2 N33 168.11(19) 2_767 .
N34 Ni2 N33 94.70(19) . .
O25 Ni2 N33 95.04(17) 2_767 .
C45 N35 C64 109.1(4) . .
C45 N35 Ni2 116.2(3) . 2_767
C64 N35 Ni2 133.8(4) . 2_767
C40 O25 Ni2 114.7(3) . 2_767
C49 O26 Ni1 114.8(3) . 2_757
C72 N28 C65 108.1(5) . .
C72 N28 Ni1 135.4(4) . 2_757
C65 N28 Ni1 115.5(4) . 2_757
C82 C31 C59 123.9(5) . .
C82 C31 C32 119.5(5) . .
C59 C31 C32 116.3(5) . .
C38 C32 C66 116.0(5) . .
C38 C32 C31 122.7(5) . .
C66 C32 C31 121.2(5) . .
N34 C33 C35 125.4(5) . .
N34 C33 C52 109.3(5) . .
C35 C33 C52 125.1(5) . .
C43 N32 C74 106.4(5) . .
C43 N32 Ni1 126.2(4) . .
C74 N32 Ni1 126.7(4) . .
C64 C35 C33 121.4(5) 2_767 .
C64 C35 C46 118.9(5) 2_767 .
C33 C35 C46 119.5(5) . .
C42 N33 C59 105.2(4) . .
C42 N33 Ni2 132.4(4) . .
C59 N33 Ni2 122.4(3) . .
C56 C37 C53 116.3(6) . .
C56 C37 C50 121.7(5) . .
C53 C37 C50 122.0(5) . .
F7 C38 C69 119.0(5) . .
F7 C38 C32 119.1(5) . .
C69 C38 C32 121.9(5) . .
C83 N31 C71 104.7(5) . .
C83 N31 Ni1 122.9(4) . .
C71 N31 Ni1 132.4(4) . .
O25 C40 C42 125.7(5) . .
O25 C40 C45 113.9(4) . .
C42 C40 C45 120.1(4) . .
C72 C41 C74 122.3(5) 2_757 .
C72 C41 C44 117.5(5) 2_757 .
C74 C41 C44 120.2(5) . .
N33 C42 C40 129.4(5) . .
N33 C42 C61 110.1(4) . .
C40 C42 C61 120.4(5) . .
N32 C43 C50 124.0(5) . .
N32 C43 C81 110.9(5) . .
C50 C43 C81 125.1(5) . .
C58 C44 C67 115.6(5) . .
C58 C44 C41 122.7(5) . .
C67 C44 C41 121.6(5) . .
N35 C45 C40 110.5(4) . .
N35 C45 C78 108.4(5) . .
C40 C45 C78 140.9(5) . .
C51 C46 C47 116.5(5) . .
C51 C46 C35 121.0(5) . .
C47 C46 C35 122.3(5) . .
F15 C47 C76 118.6(5) . .
F15 C47 C46 119.5(5) . .
C76 C47 C46 121.8(6) . .
F11 C48 C88 120.6(6) . .
F11 C48 C76 118.9(5) . .
C88 C48 C76 120.5(5) . .
O26 C49 C71 127.0(5) . .
O26 C49 C65 113.6(5) . .
C71 C49 C65 119.5(5) . .
C43 C50 C83 123.4(6) . .
C43 C50 C37 117.4(5) . .
C83 C50 C37 119.0(5) . .
F9 C51 C88 117.9(5) . .
F9 C51 C46 119.5(5) . .
C88 C51 C46 122.6(5) . .
C73 C52 C33 107.1(5) . .
C73 C52 H1 126.5 . .
C33 C52 H1 126.5 . .
F22 C53 C87 119.0(6) . .
F22 C53 C37 119.5(6) . .
C87 C53 C37 121.5(6) . .
C33 N34 C82 106.3(4) . .
C33 N34 Ni2 127.6(4) . .
C82 N34 Ni2 125.9(4) . .
C85 C55 C71 109.0(5) . .
C85 C55 H2 125.5 . .
C71 C55 H2 125.5 . .
F10 C56 C60 117.6(5) . .
F10 C56 C37 119.4(5) . .
C60 C56 C37 123.0(6) . .
C68 C57 C72 109.0(5) . .
C68 C57 H3 125.5 . .
C72 C57 H3 125.5 . .
F8 C58 C44 119.7(5) . .
F8 C58 C62 117.6(5) . .
C44 C58 C62 122.7(5) . .
N33 C59 C31 125.9(5) . .
N33 C59 C77 110.4(4) . .
C31 C59 C77 123.5(5) . .
F17 C60 C56 121.6(6) . .
F17 C60 C70 119.7(6) . .
C56 C60 C70 118.7(6) . .
C77 C61 C42 107.2(5) . .
C77 C61 H4 126.4 . .
C42 C61 H4 126.4 . .
F20 C62 C75 119.8(5) . .
F20 C62 C58 120.6(6) . .
C75 C62 C58 119.6(6) . .
F26 C63 C75 120.4(6) . .
F26 C63 C67 118.7(6) . .
C75 C63 C67 120.8(6) . .
N35 C64 C35 120.5(5) . 2_767
N35 C64 C89 107.5(5) . .
C35 C64 C89 132.0(5) 2_767 .
N28 C65 C68 108.1(5) . .
N28 C65 C49 110.2(5) . .
C68 C65 C49 141.6(5) . .
F21 C66 C80 117.8(5) . .
F21 C66 C32 119.5(5) . .
C80 C66 C32 122.6(6) . .
F23 C67 C63 118.0(5) . .
F23 C67 C44 119.6(5) . .
C63 C67 C44 122.3(6) . .
C57 C68 C65 106.4(5) . .
C57 C68 H5 126.8 . .
C65 C68 H5 126.8 . .
F19 C69 C84 120.1(5) . .
F19 C69 C38 119.7(6) . .
C84 C69 C38 120.1(6) . .
F28 C70 C87 121.2(6) . .
F28 C70 C60 118.8(6) . .
C87 C70 C60 120.0(6) . .
N31 C71 C49 129.2(5) . .
N31 C71 C55 109.4(5) . .
C49 C71 C55 121.5(5) . .
N28 C72 C41 118.7(5) . 2_757
N28 C72 C57 108.3(5) . .
C41 C72 C57 132.9(5) 2_757 .
C52 C73 C82 107.6(5) . .
C52 C73 H6 126.2 . .
C82 C73 H6 126.2 . .
N32 C74 C41 126.0(5) . .
N32 C74 C79 108.9(5) . .
C41 C74 C79 125.1(5) . .
F27 C75 C63 121.0(6) . .
F27 C75 C62 120.1(6) . .
C63 C75 C62 118.9(6) . .
F16 C76 C48 120.6(5) . .
F16 C76 C47 119.9(6) . .
C48 C76 C47 119.5(5) . .
C61 C77 C59 107.2(5) . .
C61 C77 H7 126.4 . .
C59 C77 H7 126.4 . .
C89 C78 C45 107.4(5) . .
C89 C78 H8 126.3 . .
C45 C78 H8 126.3 . .
C81 C79 C74 107.5(5) . .
C81 C79 H9 126.2 . .
C74 C79 H9 126.2 . .
F18 C80 C84 120.1(5) . .
F18 C80 C66 120.8(6) . .
C84 C80 C66 119.0(6) . .
C79 C81 C43 106.3(5) . .
C79 C81 H10 126.8 . .
C43 C81 H10 126.8 . .
N34 C82 C31 122.9(5) . .
N34 C82 C73 109.6(5) . .
C31 C82 C73 127.2(5) . .
N31 C83 C50 125.9(5) . .
N31 C83 C85 111.5(5) . .
C50 C83 C85 122.5(6) . .
F14 C84 C69 120.4(6) . .
F14 C84 C80 119.3(6) . .
C69 C84 C80 120.3(5) . .
C55 C85 C83 105.4(5) . .
C55 C85 H11 127.3 . .
C83 C85 H11 127.3 . .
F24 C87 C53 120.3(6) . .
F24 C87 C70 119.2(6) . .
C53 C87 C70 120.5(6) . .
F25 C88 C48 120.5(5) . .
F25 C88 C51 120.5(5) . .
C48 C88 C51 119.0(6) . .
C78 C89 C64 107.6(5) . .
C78 C89 H12 126.2 . .
C64 C89 H12 126.2 . .
C86 C90 Cl1 107.0(10) . .
C86 C90 H15 110.3 . .
Cl1 C90 H15 110.3 . .
C86 C90 H16 110.3 . .
Cl1 C90 H16 110.3 . .
H15 C90 H16 108.6 . .
C90 C86 Cl2 109.6(15) . .
C90 C86 H13 109.8 . .
Cl2 C86 H13 109.8 . .
C90 C86 H14 109.8 . .
Cl2 C86 H14 109.8 . .
H13 C86 H14 108.2 . .
C97 C96 Cl8 107.3(14) . .
C97 C96 H25 110.3 . .
Cl8 C96 H25 110.3 . .
C97 C96 H26 110.3 . .
Cl8 C96 H26 110.3 . .
H25 C96 H26 108.5 . .
C96 C97 Cl7 109(2) . .
C96 C97 H27 109.9 . .
Cl7 C97 H27 109.9 . .
C96 C97 H28 109.9 . .
Cl7 C97 H28 109.9 . .
H27 C97 H28 108.3 . .
C102 Cl9 C99 37.7(8) . .
C98 Cl10 C103 40.8(8) . .
C99 C98 Cl10 107.2(12) . .
C99 C98 H29 110.3 . .
Cl10 C98 H29 110.3 . .
C99 C98 H30 110.3 . .
Cl10 C98 H30 110.3 . .
H29 C98 H30 108.5 . .
C98 C99 Cl9 107.7(12) . .
C98 C99 H31 110.2 . .
Cl9 C99 H31 110.2 . .
C98 C99 H32 110.2 . .
Cl9 C99 H32 110.2 . .
H31 C99 H32 108.5 . .
C103 C102 Cl9 109.0(14) . .
C103 C102 H33 109.9 . .
Cl9 C102 H33 109.9 . .
C103 C102 H34 109.9 . .
Cl9 C102 H34 109.9 . .
H33 C102 H34 108.3 . .
C102 C103 Cl10 106.7(14) . .
C102 C103 H35 110.4 . .
Cl10 C103 H35 110.4 . .
C102 C103 H36 110.4 . .
Cl10 C103 H36 110.4 . .
H35 C103 H36 108.6 . .

loop_
_geom_bond_atom_site_label_1
_geom_bond_atom_site_label_2
_geom_bond_distance
_geom_bond_site_symmetry_2
Ni1 N28 1.840(5) 2_757
Ni1 O26 1.879(4) 2_757
Ni1 N32 1.882(4) .
Ni1 N31 1.912(5) .
Ni2 N35 1.824(4) 2_767
Ni2 N34 1.877(4) .
Ni2 O25 1.883(4) 2_767
Ni2 N33 1.909(4) .
F7 C38 1.329(6) .
F8 C58 1.339(6) .
F9 C51 1.334(6) .
F10 C56 1.337(7) .
F11 C48 1.336(7) .
N35 C45 1.361(7) .
N35 C64 1.371(7) .
N35 Ni2 1.824(4) 2_767
O25 C40 1.283(6) .
O25 Ni2 1.883(4) 2_767
F14 C84 1.340(6) .
F15 C47 1.341(7) .
F16 C76 1.345(6) .
F17 C60 1.335(7) .
F18 C80 1.327(7) .
F19 C69 1.345(7) .
F20 C62 1.327(7) .
F21 C66 1.332(7) .
F22 C53 1.340(7) .
F23 C67 1.344(7) .
F24 C87 1.350(7) .
F25 C88 1.334(7) .
F26 C63 1.344(7) .
O26 C49 1.294(7) .
O26 Ni1 1.879(4) 2_757
N28 C72 1.365(7) .
N28 C65 1.373(7) .
N28 Ni1 1.840(5) 2_757
F27 C75 1.322(7) .
F28 C70 1.323(7) .
C31 C82 1.392(8) .
C31 C59 1.399(7) .
C31 C32 1.487(7) .
C32 C38 1.391(8) .
C32 C66 1.394(8) .
C33 N34 1.371(7) .
C33 C35 1.404(7) .
C33 C52 1.443(7) .
N32 C43 1.349(7) .
N32 C74 1.375(7) .
C35 C64 1.386(8) 2_767
C35 C46 1.481(8) .
N33 C42 1.384(6) .
N33 C59 1.386(7) .
C37 C56 1.383(8) .
C37 C53 1.397(8) .
C37 C50 1.480(8) .
C38 C69 1.374(8) .
N31 C83 1.372(8) .
N31 C71 1.387(7) .
C40 C42 1.420(7) .
C40 C45 1.431(7) .
C41 C72 1.390(8) 2_757
C41 C74 1.401(8) .
C41 C44 1.483(8) .
C42 C61 1.437(7) .
C43 C50 1.400(8) .
C43 C81 1.435(8) .
C44 C58 1.388(8) .
C44 C67 1.391(8) .
C45 C78 1.433(8) .
C46 C51 1.384(8) .
C46 C47 1.392(8) .
C47 C76 1.380(8) .
C48 C88 1.371(9) .
C48 C76 1.374(9) .
C49 C71 1.425(8) .
C49 C65 1.440(8) .
C50 C83 1.410(8) .
C51 C88 1.381(8) .
C52 C73 1.339(8) .
C52 H1 0.9500 .
C53 C87 1.367(9) .
N34 C82 1.373(7) .
C55 C85 1.337(8) .
C55 C71 1.430(8) .
C55 H2 0.9500 .
C56 C60 1.375(8) .
C57 C68 1.360(8) .
C57 C72 1.395(8) .
C57 H3 0.9500 .
C58 C62 1.388(8) .
C59 C77 1.430(7) .
C60 C70 1.377(9) .
C61 C77 1.354(8) .
C61 H4 0.9500 .
C62 C75 1.387(9) .
C63 C75 1.362(10) .
C63 C67 1.380(9) .
C64 C35 1.386(8) 2_767
C64 C89 1.444(7) .
C65 C68 1.426(8) .
C66 C80 1.378(8) .
C68 H5 0.9500 .
C69 C84 1.368(9) .
C70 C87 1.372(10) .
C72 C41 1.390(8) 2_757
C73 C82 1.430(7) .
C73 H6 0.9500 .
C74 C79 1.444(8) .
C77 H7 0.9500 .
C78 C89 1.361(8) .
C78 H8 0.9500 .
C79 C81 1.343(8) .
C79 H9 0.9500 .
C80 C84 1.372(9) .
C81 H10 0.9500 .
C83 C85 1.440(8) .
C85 H11 0.9500 .
C89 H12 0.9500 .
C90 C86 1.53(2) .
C90 Cl1 1.785(13) .
C90 H15 0.9900 .
C90 H16 0.9900 .
C86 Cl2 1.76(2) .
C86 H13 0.9900 .
C86 H14 0.9900 .
C96 C97 1.47(4) .
C96 Cl8 1.814(18) .
C96 H25 0.9900 .
C96 H26 0.9900 .
Cl7 C97 1.81(2) .
C97 H27 0.9900 .
C97 H28 0.9900 .
Cl9 C102 1.76(2) .
Cl9 C99 1.820(18) .
Cl10 C98 1.769(16) .
Cl10 C103 1.811(19) .
C98 C99 1.51(3) .
C98 H29 0.9900 .
C98 H30 0.9900 .
C99 H31 0.9900 .
C99 H32 0.9900 .
C102 C103 1.52(4) .
C102 H33 0.9900 .
C102 H34 0.9900 .
C103 H35 0.9900 .
C103 H36 0.9900 .

loop_
_geom_torsion_atom_site_label_1
_geom_torsion_atom_site_label_2
_geom_torsion_atom_site_label_3
_geom_torsion_atom_site_label_4
_geom_torsion
_geom_torsion_site_symmetry_1
_geom_torsion_site_symmetry_4
C82 C31 C32 C38 -67.2(7) . .
C59 C31 C32 C38 106.5(6) . .
C82 C31 C32 C66 116.7(6) . .
C59 C31 C32 C66 -69.6(7) . .
N28 Ni1 N32 C43 -173.2(4) 2_757 .
O26 Ni1 N32 C43 -129.3(8) 2_757 .
N31 Ni1 N32 C43 16.5(5) . .
N28 Ni1 N32 C74 -4.2(4) 2_757 .
O26 Ni1 N32 C74 39.7(12) 2_757 .
N31 Ni1 N32 C74 -174.5(4) . .
N34 C33 C35 C64 7.6(8) . 2_767
C52 C33 C35 C64 -167.7(5) . 2_767
N34 C33 C35 C46 -167.9(5) . .
C52 C33 C35 C46 16.8(8) . .
N35 Ni2 N33 C42 -50.9(12) 2_767 .
N34 Ni2 N33 C42 -163.9(5) . .
O25 Ni2 N33 C42 24.8(5) 2_767 .
N35 Ni2 N33 C59 128.7(9) 2_767 .
N34 Ni2 N33 C59 15.7(4) . .
O25 Ni2 N33 C59 -155.6(4) 2_767 .
C66 C32 C38 F7 -179.6(5) . .
C31 C32 C38 F7 4.2(8) . .
C66 C32 C38 C69 1.1(8) . .
C31 C32 C38 C69 -175.1(5) . .
N28 Ni1 N31 C83 -129.4(10) 2_757 .
O26 Ni1 N31 C83 160.4(4) 2_757 .
N32 Ni1 N31 C83 -13.1(4) . .
N28 Ni1 N31 C71 49.7(13) 2_757 .
O26 Ni1 N31 C71 -20.5(5) 2_757 .
N32 Ni1 N31 C71 166.0(5) . .
Ni2 O25 C40 C42 -158.5(4) 2_767 .
Ni2 O25 C40 C45 16.2(5) 2_767 .
C59 N33 C42 C40 176.1(5) . .
Ni2 N33 C42 C40 -4.3(8) . .
C59 N33 C42 C61 -1.8(6) . .
Ni2 N33 C42 C61 177.9(4) . .
O25 C40 C42 N33 21.2(9) . .
C45 C40 C42 N33 -153.1(5) . .
O25 C40 C42 C61 -161.1(5) . .
C45 C40 C42 C61 24.5(7) . .
C74 N32 C43 C50 179.0(5) . .
Ni1 N32 C43 C50 -10.2(8) . .
C74 N32 C43 C81 -0.1(6) . .
Ni1 N32 C43 C81 170.7(4) . .
C72 C41 C44 C58 126.4(6) 2_757 .
C74 C41 C44 C58 -55.8(8) . .
C72 C41 C44 C67 -54.1(7) 2_757 .
C74 C41 C44 C67 123.7(6) . .
C64 N35 C45 C40 -175.5(4) . .
Ni2 N35 C45 C40 -4.5(5) 2_767 .
C64 N35 C45 C78 0.5(6) . .
Ni2 N35 C45 C78 171.4(4) 2_767 .
O25 C40 C45 N35 -7.7(6) . .
C42 C40 C45 N35 167.3(5) . .
O25 C40 C45 C78 178.5(6) . .
C42 C40 C45 C78 -6.6(10) . .
C64 C35 C46 C51 -103.7(6) 2_767 .
C33 C35 C46 C51 71.9(7) . .
C64 C35 C46 C47 70.9(7) 2_767 .
C33 C35 C46 C47 -113.5(6) . .
C51 C46 C47 F15 -177.0(5) . .
C35 C46 C47 F15 8.1(8) . .
C51 C46 C47 C76 1.0(8) . .
C35 C46 C47 C76 -173.9(5) . .
Ni1 O26 C49 C71 160.9(4) 2_757 .
Ni1 O26 C49 C65 -18.5(5) 2_757 .
N32 C43 C50 C83 -4.6(9) . .
C81 C43 C50 C83 174.3(5) . .
N32 C43 C50 C37 -180.0(5) . .
C81 C43 C50 C37 -1.0(8) . .
C56 C37 C50 C43 66.3(7) . .
C53 C37 C50 C43 -112.0(6) . .
C56 C37 C50 C83 -109.3(6) . .
C53 C37 C50 C83 72.4(7) . .
C47 C46 C51 F9 -177.0(5) . .
C35 C46 C51 F9 -2.0(8) . .
C47 C46 C51 C88 -0.3(8) . .
C35 C46 C51 C88 174.6(5) . .
N34 C33 C52 C73 -0.4(6) . .
C35 C33 C52 C73 175.5(5) . .
C56 C37 C53 F22 179.6(5) . .
C50 C37 C53 F22 -2.0(8) . .
C56 C37 C53 C87 -2.0(8) . .
C50 C37 C53 C87 176.3(5) . .
C35 C33 N34 C82 -178.1(5) . .
C52 C33 N34 C82 -2.2(6) . .
C35 C33 N34 Ni2 -3.5(8) . .
C52 C33 N34 Ni2 172.4(4) . .
N35 Ni2 N34 C33 -4.5(5) 2_767 .
O25 Ni2 N34 C33 -57.5(10) 2_767 .
N33 Ni2 N34 C33 164.6(4) . .
N35 Ni2 N34 C82 169.1(4) 2_767 .
O25 Ni2 N34 C82 116.1(8) 2_767 .
N33 Ni2 N34 C82 -21.8(5) . .
C53 C37 C56 F10 -179.6(5) . .
C50 C37 C56 F10 2.0(8) . .
C53 C37 C56 C60 1.4(8) . .
C50 C37 C56 C60 -177.0(5) . .
C67 C44 C58 F8 179.4(5) . .
C41 C44 C58 F8 -1.1(9) . .
C67 C44 C58 C62 0.5(9) . .
C41 C44 C58 C62 180.0(5) . .
C42 N33 C59 C31 176.8(5) . .
Ni2 N33 C59 C31 -2.9(7) . .
C42 N33 C59 C77 1.7(6) . .
Ni2 N33 C59 C77 -178.0(3) . .
C82 C31 C59 N33 -11.2(9) . .
C32 C31 C59 N33 175.4(5) . .
C82 C31 C59 C77 163.3(5) . .
C32 C31 C59 C77 -10.1(8) . .
F10 C56 C60 F17 0.9(8) . .
C37 C56 C60 F17 180.0(5) . .
F10 C56 C60 C70 -179.4(5) . .
C37 C56 C60 C70 -0.3(9) . .
N33 C42 C61 C77 1.3(6) . .
C40 C42 C61 C77 -176.8(5) . .
F8 C58 C62 F20 2.3(8) . .
C44 C58 C62 F20 -178.7(5) . .
F8 C58 C62 C75 -178.8(5) . .
C44 C58 C62 C75 0.2(9) . .
C45 N35 C64 C35 179.9(5) . 2_767
Ni2 N35 C64 C35 11.2(8) 2_767 2_767
C45 N35 C64 C89 -0.5(6) . .
Ni2 N35 C64 C89 -169.2(4) 2_767 .
C72 N28 C65 C68 1.7(6) . .
Ni1 N28 C65 C68 -168.8(4) 2_757 .
C72 N28 C65 C49 179.4(4) . .
Ni1 N28 C65 C49 8.9(6) 2_757 .
O26 C49 C65 N28 6.3(6) . .
C71 C49 C65 N28 -173.1(5) . .
O26 C49 C65 C68 -177.2(7) . .
C71 C49 C65 C68 3.4(11) . .
C38 C32 C66 F21 179.7(5) . .
C31 C32 C66 F21 -4.0(8) . .
C38 C32 C66 C80 -0.9(8) . .
C31 C32 C66 C80 175.4(5) . .
F26 C63 C67 F23 3.4(9) . .
C75 C63 C67 F23 -177.3(6) . .
F26 C63 C67 C44 -178.0(5) . .
C75 C63 C67 C44 1.3(10) . .
C58 C44 C67 F23 177.4(5) . .
C41 C44 C67 F23 -2.1(9) . .
C58 C44 C67 C63 -1.2(9) . .
C41 C44 C67 C63 179.3(6) . .
C72 C57 C68 C65 1.1(6) . .
N28 C65 C68 C57 -1.7(6) . .
C49 C65 C68 C57 -178.2(7) . .
F7 C38 C69 F19 0.9(8) . .
C32 C38 C69 F19 -179.8(5) . .
F7 C38 C69 C84 -179.5(5) . .
C32 C38 C69 C84 -0.2(9) . .
F17 C60 C70 F28 -1.1(8) . .
C56 C60 C70 F28 179.2(5) . .
F17 C60 C70 C87 179.5(5) . .
C56 C60 C70 C87 -0.2(9) . .
C83 N31 C71 C49 179.7(5) . .
Ni1 N31 C71 C49 0.6(9) . .
C83 N31 C71 C55 0.2(6) . .
Ni1 N31 C71 C55 -179.0(4) . .
O26 C49 C71 N31 -21.8(9) . .
C65 C49 C71 N31 157.6(5) . .
O26 C49 C71 C55 157.7(5) . .
C65 C49 C71 C55 -22.9(8) . .
C85 C55 C71 N31 -1.1(6) . .
C85 C55 C71 C49 179.4(5) . .
C65 N28 C72 C41 -178.9(5) . 2_757
Ni1 N28 C72 C41 -11.2(8) 2_757 2_757
C65 N28 C72 C57 -1.0(6) . .
Ni1 N28 C72 C57 166.8(4) 2_757 .
C68 C57 C72 N28 -0.1(6) . .
C68 C57 C72 C41 177.4(6) . 2_757
C33 C52 C73 C82 2.7(6) . .
C43 N32 C74 C41 -179.6(5) . .
Ni1 N32 C74 C41 9.7(8) . .
C43 N32 C74 C79 -0.3(6) . .
Ni1 N32 C74 C79 -171.0(4) . .
C72 C41 C74 N32 -4.8(8) 2_757 .
C44 C41 C74 N32 177.5(5) . .
C72 C41 C74 C79 175.9(5) 2_757 .
C44 C41 C74 C79 -1.8(8) . .
F26 C63 C75 F27 -2.4(10) . .
C67 C63 C75 F27 178.3(6) . .
F26 C63 C75 C62 178.6(6) . .
C67 C63 C75 C62 -0.6(10) . .
F20 C62 C75 F27 -0.2(9) . .
C58 C62 C75 F27 -179.0(5) . .
F20 C62 C75 C63 178.8(6) . .
C58 C62 C75 C63 -0.1(9) . .
F11 C48 C76 F16 -0.3(8) . .
C88 C48 C76 F16 177.9(5) . .
F11 C48 C76 C47 -179.4(5) . .
C88 C48 C76 C47 -1.3(9) . .
F15 C47 C76 F16 -1.4(8) . .
C46 C47 C76 F16 -179.4(5) . .
F15 C47 C76 C48 177.8(5) . .
C46 C47 C76 C48 -0.2(8) . .
C42 C61 C77 C59 -0.2(6) . .
N33 C59 C77 C61 -0.9(6) . .
C31 C59 C77 C61 -176.2(5) . .
N35 C45 C78 C89 -0.2(6) . .
C40 C45 C78 C89 173.8(6) . .
N32 C74 C79 C81 0.6(6) . .
C41 C74 C79 C81 179.9(5) . .
F21 C66 C80 F18 0.3(8) . .
C32 C66 C80 F18 -179.1(5) . .
F21 C66 C80 C84 179.2(5) . .
C32 C66 C80 C84 -0.2(9) . .
C74 C79 C81 C43 -0.6(6) . .
N32 C43 C81 C79 0.5(6) . .
C50 C43 C81 C79 -178.6(5) . .
C33 N34 C82 C31 -170.6(5) . .
Ni2 N34 C82 C31 14.7(8) . .
C33 N34 C82 C73 3.8(6) . .
Ni2 N34 C82 C73 -170.9(4) . .
C59 C31 C82 N34 5.2(9) . .
C32 C31 C82 N34 178.4(5) . .
C59 C31 C82 C73 -168.2(5) . .
C32 C31 C82 C73 5.0(9) . .
C52 C73 C82 N34 -4.2(6) . .
C52 C73 C82 C31 169.9(6) . .
C71 N31 C83 C50 -175.4(5) . .
Ni1 N31 C83 C50 3.9(8) . .
C71 N31 C83 C85 0.7(6) . .
Ni1 N31 C83 C85 179.9(4) . .
C43 C50 C83 N31 7.8(9) . .
C37 C50 C83 N31 -176.9(5) . .
C43 C50 C83 C85 -167.8(5) . .
C37 C50 C83 C85 7.4(8) . .
F19 C69 C84 F14 -0.7(9) . .
C38 C69 C84 F14 179.7(5) . .
F19 C69 C84 C80 178.7(6) . .
C38 C69 C84 C80 -0.9(9) . .
F18 C80 C84 F14 -0.6(9) . .
C66 C80 C84 F14 -179.5(5) . .
F18 C80 C84 C69 -180.0(5) . .
C66 C80 C84 C69 1.1(9) . .
C71 C55 C85 C83 1.4(6) . .
N31 C83 C85 C55 -1.3(7) . .
C50 C83 C85 C55 174.9(5) . .
F22 C53 C87 F24 -0.4(8) . .
C37 C53 C87 F24 -178.7(5) . .
F22 C53 C87 C70 -180.0(5) . .
C37 C53 C87 C70 1.7(9) . .
F28 C70 C87 F24 0.5(9) . .
C60 C70 C87 F24 179.9(5) . .
F28 C70 C87 C53 -179.8(5) . .
C60 C70 C87 C53 -0.5(9) . .
F11 C48 C88 F25 -1.0(8) . .
C76 C48 C88 F25 -179.1(5) . .
F11 C48 C88 C51 -180.0(5) . .
C76 C48 C88 C51 1.9(9) . .
F9 C51 C88 F25 -3.4(8) . .
C46 C51 C88 F25 179.9(5) . .
F9 C51 C88 C48 175.6(5) . .
C46 C51 C88 C48 -1.1(9) . .
C45 C78 C89 C64 -0.1(6) . .
N35 C64 C89 C78 0.4(6) . .
C35 C64 C89 C78 179.9(6) 2_767 .
Cl1 C90 C86 Cl2 177.8(12) . .
Cl8 C96 C97 Cl7 177(2) . .
C103 Cl10 C98 C99 6.7(15) . .
Cl10 C98 C99 Cl9 -175.8(9) . .
C102 Cl9 C99 C98 -2.9(14) . .
C99 Cl9 C102 C103 8.2(15) . .
Cl9 C102 C103 Cl10 179.9(11) . .
C98 Cl10 C103 C102 -1.7(13) . .
